data_7155627
loop_
_publ_author_name
'Zhou, Tao'
'Li, Shenhuan'
'Huang, Ben'
'Li, Cao'
'Zhao, Yang'
'Chen, Jieqiong'
'Chen, Aoling'
'Xiao, Yuanjin'
'Liu, Lu'
'Zhang, Junliang'

_publ_section_title
;
 Phosphine-catalyzed Friedel--Crafts reaction of naphthols with
 para-quinone methides: expedient access to triarylmethanes
;
_journal_name_full 'Org. Biomol. Chem.'
_journal_paper_doi 10.1039/C7OB00911A
_journal_year 2017
_chemical_formula_sum 'C31 H34 O2'
_chemical_formula_weight 438.58
_chemical_name_systematic
; 
 ? 
;
_space_group_IT_number 19
_symmetry_cell_setting orthorhombic
_symmetry_space_group_name_Hall 'P 2ac 2ab'
_symmetry_space_group_name_H-M 'P 21 21 21'
_atom_sites_solution_hydrogens geom
_atom_sites_solution_primary direct
_atom_sites_solution_secondary difmap
_audit_creation_method SHELXL-97
_audit_update_record
;
2017-03-10 deposited with the CCDC.
2017-05-16 downloaded from the CCDC.
;
_cell_angle_alpha 90.00
_cell_angle_beta 90.00
_cell_angle_gamma 90.00
_cell_formula_units_Z 4
_cell_length_a 9.6403(5)
_cell_length_b 16.1153(8)
_cell_length_c 16.1214(8)
_cell_measurement_reflns_used 4965
_cell_measurement_temperature 296(2)
_cell_measurement_theta_max 20.14
_cell_measurement_theta_min 2.46
_cell_volume 2504.6(2)
_computing_structure_refinement 'SHELXL-97 (Sheldrick, 2008)'
_computing_structure_solution 'SHELXS-97 (Sheldrick, 2008)'
_diffrn_ambient_temperature 296(2)
_diffrn_measured_fraction_theta_full 0.998
_diffrn_measured_fraction_theta_max 0.998
_diffrn_measurement_device_type 'Bruker Smart Apex II CCD'
_diffrn_radiation_monochromator graphite
_diffrn_radiation_source 'fine-focus sealed tube'
_diffrn_radiation_type MoK\a
_diffrn_radiation_wavelength 0.71073
_diffrn_reflns_av_R_equivalents 0.0575
_diffrn_reflns_av_sigmaI/netI 0.0349
_diffrn_reflns_limit_h_max 11
_diffrn_reflns_limit_h_min -10
_diffrn_reflns_limit_k_max 19
_diffrn_reflns_limit_k_min -19
_diffrn_reflns_limit_l_max 18
_diffrn_reflns_limit_l_min -19
_diffrn_reflns_number 29450
_diffrn_reflns_theta_full 25.01
_diffrn_reflns_theta_max 25.01
_diffrn_reflns_theta_min 1.79
_exptl_absorpt_coefficient_mu 0.071
_exptl_absorpt_correction_T_max 0.9832
_exptl_absorpt_correction_T_min 0.9729
_exptl_absorpt_correction_type multi-scan
_exptl_crystal_colour colorless
_exptl_crystal_density_diffrn 1.163
_exptl_crystal_density_method 'not measured'
_exptl_crystal_description block
_exptl_crystal_F_000 944
_exptl_crystal_size_max 0.39
_exptl_crystal_size_mid 0.30
_exptl_crystal_size_min 0.24
_refine_diff_density_max 0.104
_refine_diff_density_min -0.159
_refine_diff_density_rms 0.027
_refine_ls_abs_structure_details 'Flack H D (1983), Acta Cryst. A39, 876-881'
_refine_ls_abs_structure_Flack 1.3(17)
_refine_ls_extinction_method none
_refine_ls_goodness_of_fit_ref 1.039
_refine_ls_hydrogen_treatment constr
_refine_ls_matrix_type full
_refine_ls_number_parameters 301
_refine_ls_number_reflns 4413
_refine_ls_number_restraints 1
_refine_ls_restrained_S_all 1.039
_refine_ls_R_factor_all 0.0606
_refine_ls_R_factor_gt 0.0390
_refine_ls_shift/su_max 0.000
_refine_ls_shift/su_mean 0.000
_refine_ls_structure_factor_coef Fsqd
_refine_ls_weighting_details 'calc w=1/[\s^2^(Fo^2^)+(0.0391P)^2^+0.3682P] where P=(Fo^2^+2Fc^2^)/3'
_refine_ls_weighting_scheme calc
_refine_ls_wR_factor_gt 0.0844
_refine_ls_wR_factor_ref 0.0959
_reflns_number_gt 3393
_reflns_number_total 4413
_reflns_threshold_expression >2sigma(I)
_cod_data_source_file c7ob00911a2.cif
_cod_data_source_block z
_cod_depositor_comments
;
The following automatic conversions were performed:

'_symmetry_cell_setting' value 'Orthorhombic' changed to
'orthorhombic' according to
/home/data/users/saulius/crontab/automatic-downloads/rss-feeds/RSC/lib/dictionaries/cif_core.dic
dictionary named 'cif_core.dic' version 2.4.2 from 2011-04-26.

Automatic conversion script
Id: cif_fix_values 4973 2017-02-22 13:04:09Z antanas 
;
_cod_original_sg_symbol_H-M P2(1)2(1)2(1)
_cod_database_code 7155627

loop_
_symmetry_equiv_pos_as_xyz
'x, y, z'
'-x+1/2, -y, z+1/2'
'-x, y+1/2, -z+1/2'
'x+1/2, -y+1/2, -z'

loop_
_atom_site_label
_atom_site_type_symbol
_atom_site_fract_x
_atom_site_fract_y
_atom_site_fract_z
_atom_site_U_iso_or_equiv
_atom_site_adp_type
_atom_site_occupancy
_atom_site_symmetry_multiplicity
_atom_site_calc_flag
_atom_site_refinement_flags
C1 C 0.8306(2) 0.41745(12) 0.09374(11) 0.0417(5) Uani 1 1 d .
C2 C 0.9431(2) 0.47269(15) 0.08757(13) 0.0491(6) Uani 1 1 d .
H2A H 0.9271 0.5294 0.0921 0.059 Uiso 1 1 calc R
C3 C 1.0755(2) 0.44496(17) 0.07502(15) 0.0605(7) Uani 1 1 d .
H3A H 1.1476 0.4830 0.0706 0.073 Uiso 1 1 calc R
C4 C 1.1037(3) 0.3607(2) 0.06874(16) 0.0723(8) Uani 1 1 d .
H4A H 1.1941 0.3424 0.0604 0.087 Uiso 1 1 calc R
C5 C 0.9985(3) 0.30570(18) 0.07477(14) 0.0661(7) Uani 1 1 d .
H5A H 1.0179 0.2493 0.0705 0.079 Uiso 1 1 calc R
C6 C 0.8605(3) 0.33113(14) 0.08739(12) 0.0508(6) Uani 1 1 d .
C7 C 0.7515(3) 0.27433(15) 0.09372(14) 0.0610(7) Uani 1 1 d .
H7A H 0.7704 0.2180 0.0887 0.073 Uiso 1 1 calc R
C8 C 0.6193(3) 0.29905(14) 0.10702(15) 0.0610(7) Uani 1 1 d .
H8A H 0.5486 0.2600 0.1113 0.073 Uiso 1 1 calc R
C9 C 0.5887(2) 0.38473(14) 0.11445(13) 0.0502(6) Uani 1 1 d .
C10 C 0.6896(2) 0.44415(12) 0.10658(12) 0.0405(5) Uani 1 1 d .
C11 C 0.6777(2) 0.56904(12) 0.20204(12) 0.0403(5) Uani 1 1 d .
C12 C 0.6413(2) 0.52332(14) 0.27086(14) 0.0519(6) Uani 1 1 d .
H12A H 0.6067 0.4699 0.2642 0.062 Uiso 1 1 calc R
C13 C 0.6555(3) 0.55608(18) 0.35011(15) 0.0636(7) Uani 1 1 d .
H13A H 0.6298 0.5246 0.3959 0.076 Uiso 1 1 calc R
C14 C 0.7072(3) 0.63445(18) 0.36120(15) 0.0665(7) Uani 1 1 d .
H14A H 0.7166 0.6565 0.4142 0.080 Uiso 1 1 calc R
C15 C 0.7447(3) 0.67970(16) 0.29326(16) 0.0697(7) Uani 1 1 d .
H15A H 0.7802 0.7329 0.3002 0.084 Uiso 1 1 calc R
C16 C 0.7307(3) 0.64764(14) 0.21451(13) 0.0563(6) Uani 1 1 d .
H16A H 0.7573 0.6794 0.1691 0.068 Uiso 1 1 calc R
C17 C 0.5246(2) 0.56541(12) 0.07171(12) 0.0393(5) Uani 1 1 d .
C18 C 0.4935(2) 0.53755(13) -0.00742(12) 0.0408(5) Uani 1 1 d .
H18A H 0.5502 0.4975 -0.0314 0.049 Uiso 1 1 calc R
C19 C 0.3809(2) 0.56716(12) -0.05235(12) 0.0400(5) Uani 1 1 d .
C20 C 0.3009(2) 0.62914(13) -0.01465(12) 0.0460(5) Uani 1 1 d .
C21 C 0.3270(2) 0.65890(12) 0.06537(12) 0.0418(5) Uani 1 1 d .
C22 C 0.4396(2) 0.62482(12) 0.10685(12) 0.0427(5) Uani 1 1 d .
H22A H 0.4585 0.6427 0.1605 0.051 Uiso 1 1 calc R
C23 C 0.3492(2) 0.53416(13) -0.14021(13) 0.0492(5) Uani 1 1 d U
C24 C 0.2057(3) 0.4947(2) -0.14332(18) 0.0827(9) Uani 1 1 d .
H24A H 0.1897 0.4723 -0.1977 0.124 Uiso 1 1 calc R
H24B H 0.1367 0.5359 -0.1313 0.124 Uiso 1 1 calc R
H24C H 0.2003 0.4510 -0.1030 0.124 Uiso 1 1 calc R
C25 C 0.3596(4) 0.60348(18) -0.20392(15) 0.0903(10) Uani 1 1 d .
H25A H 0.3382 0.5820 -0.2579 0.135 Uiso 1 1 calc R
H25B H 0.4522 0.6255 -0.2039 0.135 Uiso 1 1 calc R
H25C H 0.2952 0.6467 -0.1901 0.135 Uiso 1 1 calc R
C26 C 0.4518(3) 0.46642(18) -0.16660(16) 0.0780(9) Uani 1 1 d U
H26A H 0.4285 0.4472 -0.2212 0.117 Uiso 1 1 calc R
H26B H 0.4469 0.4209 -0.1283 0.117 Uiso 1 1 calc R
H26C H 0.5442 0.4887 -0.1668 0.117 Uiso 1 1 calc R
C27 C 0.2401(2) 0.72803(14) 0.10535(13) 0.0506(6) Uani 1 1 d .
C28 C 0.2533(4) 0.80768(16) 0.05468(17) 0.0842(9) Uani 1 1 d .
H28A H 0.3494 0.8228 0.0503 0.126 Uiso 1 1 calc R
H28B H 0.2031 0.8515 0.0816 0.126 Uiso 1 1 calc R
H28C H 0.2158 0.7988 0.0002 0.126 Uiso 1 1 calc R
C29 C 0.2902(3) 0.74861(17) 0.19275(15) 0.0834(9) Uani 1 1 d .
H29A H 0.3857 0.7654 0.1907 0.125 Uiso 1 1 calc R
H29B H 0.2813 0.7004 0.2274 0.125 Uiso 1 1 calc R
H29C H 0.2351 0.7929 0.2151 0.125 Uiso 1 1 calc R
C30 C 0.0880(3) 0.7019(2) 0.1135(2) 0.0858(9) Uani 1 1 d .
H30A H 0.0503 0.6912 0.0594 0.129 Uiso 1 1 calc R
H30B H 0.0363 0.7455 0.1397 0.129 Uiso 1 1 calc R
H30C H 0.0821 0.6524 0.1465 0.129 Uiso 1 1 calc R
C31 C 0.6601(2) 0.53699(11) 0.11374(12) 0.0383(5) Uani 1 1 d .
H31A H 0.7342 0.5638 0.0820 0.046 Uiso 1 1 calc R
O2 O 0.18973(18) 0.66268(11) -0.05724(10) 0.0743(5) Uani 1 1 d .
H2B H 0.1589 0.6282 -0.0897 0.089 Uiso 1 1 calc R
O1 O 0.45258(17) 0.40158(11) 0.13137(11) 0.0705(5) Uani 1 1 d .
H1A H 0.4384 0.4515 0.1260 0.085 Uiso 1 1 calc R

loop_
_atom_site_aniso_label
_atom_site_aniso_U_11
_atom_site_aniso_U_22
_atom_site_aniso_U_33
_atom_site_aniso_U_23
_atom_site_aniso_U_13
_atom_site_aniso_U_12
C1 0.0518(13) 0.0455(12) 0.0277(10) -0.0007(8) -0.0046(9) 0.0062(10)
C2 0.0449(13) 0.0581(14) 0.0444(13) -0.0008(10) -0.0021(10) 0.0064(11)
C3 0.0492(15) 0.0807(19) 0.0516(14) 0.0034(12) 0.0030(11) 0.0078(14)
C4 0.0666(18) 0.096(2) 0.0543(15) -0.0047(14) 0.0051(13) 0.0338(18)
C5 0.084(2) 0.0644(16) 0.0496(15) -0.0071(12) -0.0055(14) 0.0352(17)
C6 0.0698(16) 0.0496(13) 0.0330(12) -0.0028(9) -0.0097(11) 0.0141(13)
C7 0.091(2) 0.0439(13) 0.0484(14) -0.0011(10) -0.0115(14) 0.0084(14)
C8 0.0826(19) 0.0464(14) 0.0540(14) 0.0062(11) -0.0150(14) -0.0177(14)
C9 0.0529(15) 0.0526(14) 0.0450(13) 0.0054(11) -0.0071(11) -0.0038(12)
C10 0.0465(12) 0.0425(11) 0.0326(10) 0.0019(9) -0.0084(9) 0.0021(10)
C11 0.0330(11) 0.0476(12) 0.0403(11) 0.0013(9) -0.0056(9) 0.0057(10)
C12 0.0480(14) 0.0627(14) 0.0451(13) -0.0020(11) 0.0023(10) -0.0079(11)
C13 0.0560(15) 0.093(2) 0.0415(14) 0.0036(13) 0.0056(11) -0.0043(14)
C14 0.0689(17) 0.0849(19) 0.0455(14) -0.0186(13) -0.0095(13) 0.0057(15)
C15 0.090(2) 0.0608(16) 0.0586(16) -0.0122(13) -0.0172(15) -0.0085(15)
C16 0.0718(17) 0.0518(14) 0.0453(12) -0.0014(11) -0.0087(12) -0.0044(12)
C17 0.0394(11) 0.0424(11) 0.0361(11) 0.0007(9) -0.0021(9) 0.0017(10)
C18 0.0420(12) 0.0417(11) 0.0387(11) -0.0020(9) 0.0012(9) 0.0042(10)
C19 0.0414(12) 0.0450(11) 0.0337(11) 0.0026(9) -0.0014(9) 0.0006(10)
C20 0.0420(12) 0.0548(13) 0.0412(12) 0.0040(10) -0.0084(10) 0.0090(11)
C21 0.0426(12) 0.0459(11) 0.0369(11) 0.0025(9) -0.0028(10) 0.0077(10)
C22 0.0486(13) 0.0468(12) 0.0328(10) -0.0017(9) -0.0037(9) 0.0050(10)
C23 0.0532(14) 0.0582(13) 0.0363(11) -0.0045(10) -0.0079(10) -0.0034(10)
C24 0.0670(18) 0.106(2) 0.0754(18) -0.0282(17) -0.0134(15) -0.0132(17)
C25 0.144(3) 0.0869(19) 0.0396(14) 0.0055(14) -0.0065(17) -0.008(2)
C26 0.0810(19) 0.094(2) 0.0593(16) -0.0341(15) -0.0146(14) 0.0181(14)
C27 0.0547(14) 0.0529(13) 0.0442(12) -0.0018(10) -0.0016(11) 0.0170(11)
C28 0.121(3) 0.0562(16) 0.0754(18) 0.0074(14) 0.0076(18) 0.0292(17)
C29 0.108(2) 0.086(2) 0.0560(16) -0.0245(14) -0.0103(16) 0.0457(19)
C30 0.0632(18) 0.097(2) 0.097(2) -0.0187(18) 0.0161(17) 0.0133(16)
C31 0.0396(11) 0.0392(10) 0.0361(11) 0.0011(8) -0.0017(9) 0.0028(9)
O2 0.0725(12) 0.0926(12) 0.0577(10) -0.0158(9) -0.0311(9) 0.0333(10)
O1 0.0529(11) 0.0682(11) 0.0903(13) 0.0164(10) -0.0045(10) -0.0131(9)

loop_
_atom_type_symbol
_atom_type_description
_atom_type_scat_dispersion_real
_atom_type_scat_dispersion_imag
_atom_type_scat_source
C C 0.0033 0.0016 'International Tables Vol C Tables 4.2.6.8 and 6.1.1.4'
H H 0.0000 0.0000 'International Tables Vol C Tables 4.2.6.8 and 6.1.1.4'
O O 0.0106 0.0060 'International Tables Vol C Tables 4.2.6.8 and 6.1.1.4'

loop_
_geom_angle_atom_site_label_1
_geom_angle_atom_site_label_2
_geom_angle_atom_site_label_3
_geom_angle
C2 C1 C6 117.2(2)
C2 C1 C10 123.27(18)
C6 C1 C10 119.5(2)
C3 C2 C1 121.5(2)
C3 C2 H2A 119.2
C1 C2 H2A 119.2
C2 C3 C4 120.9(3)
C2 C3 H3A 119.6
C4 C3 H3A 119.6
C5 C4 C3 119.3(2)
C5 C4 H4A 120.3
C3 C4 H4A 120.3
C4 C5 C6 121.9(2)
C4 C5 H5A 119.0
C6 C5 H5A 119.0
C7 C6 C5 122.1(2)
C7 C6 C1 118.9(2)
C5 C6 C1 119.1(2)
C8 C7 C6 121.8(2)
C8 C7 H7A 119.1
C6 C7 H7A 119.1
C7 C8 C9 119.8(2)
C7 C8 H8A 120.1
C9 C8 H8A 120.1
O1 C9 C10 124.1(2)
O1 C9 C8 114.2(2)
C10 C9 C8 121.7(2)
C9 C10 C1 118.31(18)
C9 C10 C31 123.02(19)
C1 C10 C31 118.64(18)
C12 C11 C16 117.9(2)
C12 C11 C31 122.88(18)
C16 C11 C31 119.22(18)
C11 C12 C13 120.8(2)
C11 C12 H12A 119.6
C13 C12 H12A 119.6
C14 C13 C12 120.4(2)
C14 C13 H13A 119.8
C12 C13 H13A 119.8
C15 C14 C13 119.0(2)
C15 C14 H14A 120.5
C13 C14 H14A 120.5
C14 C15 C16 120.9(2)
C14 C15 H15A 119.6
C16 C15 H15A 119.6
C15 C16 C11 121.0(2)
C15 C16 H16A 119.5
C11 C16 H16A 119.5
C22 C17 C18 118.29(19)
C22 C17 C31 121.90(18)
C18 C17 C31 119.46(18)
C17 C18 C19 122.52(18)
C17 C18 H18A 118.7
C19 C18 H18A 118.7
C18 C19 C20 116.66(18)
C18 C19 C23 120.96(18)
C20 C19 C23 122.36(18)
O2 C20 C21 117.58(18)
O2 C20 C19 119.33(18)
C21 C20 C19 123.09(18)
C22 C21 C20 116.68(18)
C22 C21 C27 120.75(18)
C20 C21 C27 122.53(17)
C17 C22 C21 122.71(19)
C17 C22 H22A 118.6
C21 C22 H22A 118.6
C25 C23 C24 110.2(2)
C25 C23 C26 107.0(2)
C24 C23 C26 106.2(2)
C25 C23 C19 110.70(18)
C24 C23 C19 110.71(19)
C26 C23 C19 111.86(18)
C23 C24 H24A 109.5
C23 C24 H24B 109.5
H24A C24 H24B 109.5
C23 C24 H24C 109.5
H24A C24 H24C 109.5
H24B C24 H24C 109.5
C23 C25 H25A 109.5
C23 C25 H25B 109.5
H25A C25 H25B 109.5
C23 C25 H25C 109.5
H25A C25 H25C 109.5
H25B C25 H25C 109.5
C23 C26 H26A 109.5
C23 C26 H26B 109.5
H26A C26 H26B 109.5
C23 C26 H26C 109.5
H26A C26 H26C 109.5
H26B C26 H26C 109.5
C29 C27 C28 106.6(2)
C29 C27 C30 106.5(2)
C28 C27 C30 110.9(2)
C29 C27 C21 111.87(18)
C28 C27 C21 109.86(18)
C30 C27 C21 111.0(2)
C27 C28 H28A 109.5
C27 C28 H28B 109.5
H28A C28 H28B 109.5
C27 C28 H28C 109.5
H28A C28 H28C 109.5
H28B C28 H28C 109.5
C27 C29 H29A 109.5
C27 C29 H29B 109.5
H29A C29 H29B 109.5
C27 C29 H29C 109.5
H29A C29 H29C 109.5
H29B C29 H29C 109.5
C27 C30 H30A 109.5
C27 C30 H30B 109.5
H30A C30 H30B 109.5
C27 C30 H30C 109.5
H30A C30 H30C 109.5
H30B C30 H30C 109.5
C11 C31 C10 112.45(15)
C11 C31 C17 113.85(16)
C10 C31 C17 114.57(16)
C11 C31 H31A 104.9
C10 C31 H31A 104.9
C17 C31 H31A 104.9
C20 O2 H2B 109.5
C9 O1 H1A 109.5

loop_
_geom_bond_atom_site_label_1
_geom_bond_atom_site_label_2
_geom_bond_distance
C1 C2 1.407(3)
C1 C6 1.424(3)
C1 C10 1.441(3)
C2 C3 1.367(3)
C2 H2A 0.9300
C3 C4 1.388(4)
C3 H3A 0.9300
C4 C5 1.351(4)
C4 H4A 0.9300
C5 C6 1.407(3)
C5 H5A 0.9300
C6 C7 1.397(3)
C7 C8 1.353(4)
C7 H7A 0.9300
C8 C9 1.417(3)
C8 H8A 0.9300
C9 O1 1.368(3)
C9 C10 1.371(3)
C10 C31 1.527(3)
C11 C12 1.377(3)
C11 C16 1.380(3)
C11 C31 1.524(3)
C12 C13 1.389(3)
C12 H12A 0.9300
C13 C14 1.369(4)
C13 H13A 0.9300
C14 C15 1.365(4)
C14 H14A 0.9300
C15 C16 1.377(3)
C15 H15A 0.9300
C16 H16A 0.9300
C17 C22 1.382(3)
C17 C18 1.385(3)
C17 C31 1.541(3)
C18 C19 1.390(3)
C18 H18A 0.9300
C19 C20 1.400(3)
C19 C23 1.544(3)
C20 O2 1.383(2)
C20 C21 1.399(3)
C21 C22 1.388(3)
C21 C27 1.536(3)
C22 H22A 0.9300
C23 C25 1.521(3)
C23 C24 1.523(3)
C23 C26 1.533(3)
C24 H24A 0.9600
C24 H24B 0.9600
C24 H24C 0.9600
C25 H25A 0.9600
C25 H25B 0.9600
C25 H25C 0.9600
C26 H26A 0.9600
C26 H26B 0.9600
C26 H26C 0.9600
C27 C29 1.526(3)
C27 C28 1.527(3)
C27 C30 1.531(4)
C28 H28A 0.9600
C28 H28B 0.9600
C28 H28C 0.9600
C29 H29A 0.9600
C29 H29B 0.9600
C29 H29C 0.9600
C30 H30A 0.9600
C30 H30B 0.9600
C30 H30C 0.9600
C31 H31A 0.9800
O2 H2B 0.8200
O1 H1A 0.8200

loop_
_geom_torsion_atom_site_label_1
_geom_torsion_atom_site_label_2
_geom_torsion_atom_site_label_3
_geom_torsion_atom_site_label_4
_geom_torsion
C6 C1 C2 C3 0.7(3)
C10 C1 C2 C3 -179.7(2)
C1 C2 C3 C4 -0.7(4)
C2 C3 C4 C5 0.3(4)
C3 C4 C5 C6 -0.1(4)
C4 C5 C6 C7 -179.9(2)
C4 C5 C6 C1 0.2(3)
C2 C1 C6 C7 179.62(19)
C10 C1 C6 C7 0.1(3)
C2 C1 C6 C5 -0.5(3)
C10 C1 C6 C5 179.94(19)
C5 C6 C7 C8 179.1(2)
C1 C6 C7 C8 -1.1(3)
C6 C7 C8 C9 0.3(4)
C7 C8 C9 O1 -177.3(2)
C7 C8 C9 C10 1.6(3)
O1 C9 C10 C1 176.22(19)
C8 C9 C10 C1 -2.5(3)
O1 C9 C10 C31 -1.6(3)
C8 C9 C10 C31 179.64(19)
C2 C1 C10 C9 -177.83(19)
C6 C1 C10 C9 1.7(3)
C2 C1 C10 C31 0.1(3)
C6 C1 C10 C31 179.64(17)
C16 C11 C12 C13 1.0(3)
C31 C11 C12 C13 -178.1(2)
C11 C12 C13 C14 -0.5(4)
C12 C13 C14 C15 -0.1(4)
C13 C14 C15 C16 0.2(4)
C14 C15 C16 C11 0.3(4)
C12 C11 C16 C15 -0.9(4)
C31 C11 C16 C15 178.2(2)
C22 C17 C18 C19 0.1(3)
C31 C17 C18 C19 -173.21(19)
C17 C18 C19 C20 1.8(3)
C17 C18 C19 C23 -179.6(2)
C18 C19 C20 O2 178.25(19)
C23 C19 C20 O2 -0.3(3)
C18 C19 C20 C21 -2.4(3)
C23 C19 C20 C21 179.0(2)
O2 C20 C21 C22 -179.61(19)
C19 C20 C21 C22 1.0(3)
O2 C20 C21 C27 -1.8(3)
C19 C20 C21 C27 178.9(2)
C18 C17 C22 C21 -1.6(3)
C31 C17 C22 C21 171.53(19)
C20 C21 C22 C17 1.1(3)
C27 C21 C22 C17 -176.79(19)
C18 C19 C23 C25 -117.5(2)
C20 C19 C23 C25 61.0(3)
C18 C19 C23 C24 120.0(2)
C20 C19 C23 C24 -61.5(3)
C18 C19 C23 C26 1.8(3)
C20 C19 C23 C26 -179.8(2)
C22 C21 C27 C29 -2.4(3)
C20 C21 C27 C29 179.9(2)
C22 C21 C27 C28 115.8(2)
C20 C21 C27 C28 -61.9(3)
C22 C21 C27 C30 -121.1(2)
C20 C21 C27 C30 61.1(3)
C12 C11 C31 C10 -36.6(3)
C16 C11 C31 C10 144.2(2)
C12 C11 C31 C17 95.8(2)
C16 C11 C31 C17 -83.3(2)
C9 C10 C31 C11 91.6(2)
C1 C10 C31 C11 -86.3(2)
C9 C10 C31 C17 -40.5(3)
C1 C10 C31 C17 141.65(18)
C22 C17 C31 C11 9.7(3)
C18 C17 C31 C11 -177.27(18)
C22 C17 C31 C10 141.05(19)
C18 C17 C31 C10 -45.9(2)
